data_2107039
loop_
_publ_author_name
'Li, T.I.'
'Stucky, G.D.'

_publ_section_title
;
 The effect of exchange coupling on the spectra of transition metal ions.
 The crystal structure and optical spectrum of Cs Cr Br3
;
_journal_name_full 'Acta Crystallographica B (24,1968-38,1982)'
_journal_page_first 1529
_journal_page_last 1532
_journal_volume 29
_journal_year 1973
_chemical_formula_sum 'Br3 Cr Cs'
_chemical_name_systematic 'Cs (Cr Br3)'
_space_group_IT_number 186
_symmetry_space_group_name_Hall 'P 6c -2c'
_symmetry_space_group_name_H-M 'P 63 m c'
_cell_angle_alpha 90
_cell_angle_beta 90
_cell_angle_gamma 120
_cell_formula_units_Z 2
_cell_length_a 7.588
_cell_length_b 7.588
_cell_length_c 6.506
_cell_volume 324.414
_citation_journal_id_ASTM ACBCAR
_cod_data_source_file Li_ACBCAR_1973_1011.cif
_cod_data_source_block Br3Cr1Cs1
_cod_original_cell_volume 324.4138
_cod_original_formula_sum 'Br3 Cr1 Cs1'
_cod_database_code 2107039

loop_
_symmetry_equiv_pos_as_xyz
x,y,z
x-y,x,z+1/2
-y,x-y,z
-x,-y,z+1/2
-x+y,-x,z
y,-x+y,z+1/2
y,x,z+1/2
-x+y,y,z
-x,-x+y,z+1/2
-y,-x,z
x-y,-y,z+1/2
x,x-y,z

loop_
_atom_site_label
_atom_site_type_symbol
_atom_site_fract_x
_atom_site_fract_y
_atom_site_fract_z
_atom_site_occupancy
_atom_site_U_iso_or_equiv
Br1 Br-1 0.1614 -0.1614 0.2715 1 0.0
Cr1 Cr+2 0 0 -0.0046 1 0.0
Cs1 Cs+1 0.3333 0.6667 0.75 1 0.0
